data_4027052
loop_
_publ_author_name
'Xiaofang Li'
'Bin Liu'
'Xianyong Yu'
'Pinggui Yi'
'Rongqiong Yi'
'Piotr J. Chmielewski'

_publ_section_title
;
 1,3-Dipolar Cycloaddition of 2,6-Dichlorobenzonitrile Oxide to
 2-Methyl-N-confused Porphyrin. Regio- and Stereoselective Synthesis and
 Structural Characterization of 2-Aza-21-carbabacteriochlorin and
 Resolution of 2-Aza-21-carbachlorin Enantiomers
;
_journal_name_full 'Journal of Organic Chemistry'
_journal_page_first 2431
_journal_page_last 2440
_journal_paper_doi 10.1021/jo3000817
_journal_volume 77
_journal_year 2012
_chemical_formula_moiety 'C59 H37 Cl4 N6 O2, 1.5(C H Cl3), 0.5(C6 H14)'
_chemical_formula_sum 'C63.5 H45.5 Cl8.5 N6 O2'
_chemical_formula_weight 1225.88
_chemical_name_systematic
; 
 ? 
;
_space_group_IT_number 14
_symmetry_cell_setting monoclinic
_symmetry_space_group_name_Hall '-P 2ybc'
_symmetry_space_group_name_H-M 'P 1 21/c 1'
_atom_sites_solution_hydrogens geom
_atom_sites_solution_primary direct
_atom_sites_solution_secondary difmap
_audit_creation_method SHELXL-97
_cell_angle_alpha 90.00
_cell_angle_beta 102.235(4)
_cell_angle_gamma 90.00
_cell_formula_units_Z 4
_cell_length_a 12.1898(5)
_cell_length_b 27.8850(10)
_cell_length_c 17.4845(7)
_cell_measurement_reflns_used 7902
_cell_measurement_temperature 100(2)
_cell_measurement_theta_max 36.7038
_cell_measurement_theta_min 2.9944
_cell_volume 5808.2(4)
_computing_cell_refinement
;
CrysAlis RED, Oxford Diffraction Ltd.,
Version 1.171.33.42 (release 29-05-2009 CrysAlis171 .NET)
(compiled May 29 2009,17:40:42)
;
_computing_data_collection
;
CrysAlis CCD, Oxford Diffraction Ltd.,
Version 1.171.33.42 (release 29-05-2009 CrysAlis171 .NET)
(compiled May 29 2009,17:40:42)
;
_computing_data_reduction
;
CrysAlis RED, Oxford Diffraction Ltd.,
Version 1.171.33.42 (release 29-05-2009 CrysAlis171 .NET)
(compiled May 29 2009,17:40:42)
;
_computing_structure_refinement 'SHELXL-97 (Sheldrick, 1997)'
_computing_structure_solution 'SHELXS-97 (Sheldrick, 1990)'
_diffrn_ambient_temperature 100(2)
_diffrn_measured_fraction_theta_full 0.998
_diffrn_measured_fraction_theta_max 0.998
_diffrn_measurement_device_type 'Xcalibur, Sapphire2, large Be window'
_diffrn_measurement_method '\w and \p scans'
_diffrn_radiation_monochromator graphite
_diffrn_radiation_source 'fine-focus sealed tube'
_diffrn_radiation_type MoK\a
_diffrn_radiation_wavelength 0.71073
_diffrn_reflns_av_R_equivalents 0.0773
_diffrn_reflns_av_sigmaI/netI 0.1210
_diffrn_reflns_limit_h_max 14
_diffrn_reflns_limit_h_min -14
_diffrn_reflns_limit_k_max 33
_diffrn_reflns_limit_k_min -33
_diffrn_reflns_limit_l_max 20
_diffrn_reflns_limit_l_min -15
_diffrn_reflns_number 35944
_diffrn_reflns_theta_full 25.00
_diffrn_reflns_theta_max 25.00
_diffrn_reflns_theta_min 3.00
_exptl_absorpt_coefficient_mu 0.462
_exptl_absorpt_correction_type none
_exptl_crystal_colour blue
_exptl_crystal_density_diffrn 1.402
_exptl_crystal_description block
_exptl_crystal_F_000 2516
_exptl_crystal_size_max 0.4
_exptl_crystal_size_mid 0.2
_exptl_crystal_size_min 0.15
_refine_diff_density_max 1.110
_refine_diff_density_min -0.758
_refine_diff_density_rms 0.075
_refine_ls_extinction_method none
_refine_ls_goodness_of_fit_ref 0.939
_refine_ls_hydrogen_treatment constr
_refine_ls_matrix_type full
_refine_ls_number_parameters 748
_refine_ls_number_reflns 10211
_refine_ls_number_restraints 0
_refine_ls_restrained_S_all 0.939
_refine_ls_R_factor_all 0.1398
_refine_ls_R_factor_gt 0.0627
_refine_ls_shift/su_max 0.000
_refine_ls_shift/su_mean 0.000
_refine_ls_structure_factor_coef Fsqd
_refine_ls_weighting_details 'calc w=1/[\s^2^(Fo^2^)+(0.0800P)^2^+0.0000P] where P=(Fo^2^+2Fc^2^)/3'
_refine_ls_weighting_scheme calc
_refine_ls_wR_factor_gt 0.1463
_refine_ls_wR_factor_ref 0.1628
_reflns_number_gt 4929
_reflns_number_total 10211
_reflns_threshold_expression >2sigma(I)
_cod_data_source_file jo3000817_si_002.cif
_cod_data_source_block chin63
_cod_original_formula_sum 'C63.50 H45.50 Cl8.50 N6 O2'
_cod_database_code 4027052

loop_
_symmetry_equiv_pos_as_xyz
'x, y, z'
'-x, y+1/2, -z+1/2'
'-x, -y, -z'
'x, -y-1/2, z-1/2'

loop_
_atom_site_label
_atom_site_type_symbol
_atom_site_fract_x
_atom_site_fract_y
_atom_site_fract_z
_atom_site_U_iso_or_equiv
_atom_site_adp_type
_atom_site_occupancy
_atom_site_symmetry_multiplicity
_atom_site_calc_flag
_atom_site_refinement_flags
C1 C -0.1954(3) 0.34635(14) 0.3682(2) 0.0217(10) Uani 1 1 d .
N2 N -0.2277(3) 0.38816(14) 0.4041(2) 0.0352(10) Uani 1 1 d .
C3 C -0.2619(3) 0.42241(14) 0.3504(2) 0.0185(9) Uani 1 1 d .
C25A C -0.3112(10) 0.4635(3) 0.3724(5) 0.023(3) Uani 0.40 1 d P
H25D H -0.3005 0.4646 0.4283 0.035 Uiso 0.40 1 calc PR
H25E H -0.3901 0.4633 0.3494 0.035 Uiso 0.40 1 calc PR
H25F H -0.2772 0.4913 0.3545 0.035 Uiso 0.40 1 calc PR
C4 C -0.2538(3) 0.40480(14) 0.2768(2) 0.0224(10) Uani 1 1 d .
C5 C -0.2867(4) 0.43178(14) 0.2050(3) 0.0241(10) Uani 1 1 d .
C6 C -0.3288(3) 0.41044(14) 0.1341(2) 0.0215(10) Uani 1 1 d .
C7 C -0.3572(4) 0.43548(14) 0.0548(2) 0.0239(10) Uani 1 1 d .
H7A H -0.4016 0.4647 0.0554 0.029 Uiso 1 1 calc R
C8 C -0.4188(4) 0.39699(14) 0.0006(2) 0.0234(10) Uani 1 1 d .
H8A H -0.4988 0.4043 -0.0169 0.028 Uiso 1 1 calc R
C9 C -0.3992(3) 0.35263(14) 0.0522(2) 0.0204(10) Uani 1 1 d .
C10 C -0.4340(3) 0.30621(14) 0.0219(2) 0.0216(10) Uani 1 1 d .
C11 C -0.4085(3) 0.26282(15) 0.0607(2) 0.0235(10) Uani 1 1 d .
C12 C -0.4419(4) 0.21643(15) 0.0275(3) 0.0271(11) Uani 1 1 d .
H12A H -0.4849 0.2109 -0.0223 0.032 Uiso 1 1 calc R
C13 C -0.4007(4) 0.18245(15) 0.0803(3) 0.0296(11) Uani 1 1 d .
H13A H -0.4102 0.1496 0.0728 0.036 Uiso 1 1 calc R
C14 C -0.3398(3) 0.20494(14) 0.1499(2) 0.0242(10) Uani 1 1 d .
C15 C -0.2824(3) 0.18121(14) 0.2157(2) 0.0219(10) Uani 1 1 d .
C16 C -0.2232(3) 0.20341(14) 0.2854(2) 0.0228(10) Uani 1 1 d .
C17 C -0.1533(3) 0.17474(14) 0.3522(2) 0.0231(10) Uani 1 1 d .
H17A H -0.1994 0.1530 0.3761 0.028 Uiso 1 1 calc R
C18 C -0.0997(3) 0.21382(14) 0.4084(2) 0.0210(10) Uani 1 1 d .
H18B H -0.1045 0.2077 0.4628 0.025 Uiso 1 1 calc R
C19 C -0.1607(3) 0.25954(15) 0.3743(2) 0.0205(10) Uani 1 1 d .
C20 C -0.1519(3) 0.30324(15) 0.4095(2) 0.0212(10) Uani 1 1 d .
C21 C -0.2124(3) 0.35740(14) 0.2886(2) 0.0230(10) Uani 1 1 d .
H21A H -0.1987 0.3369 0.2497 0.028 Uiso 1 1 calc R
N22 N -0.3498(3) 0.36165(11) 0.12527(19) 0.0208(8) Uani 1 1 d .
N23 N -0.3479(3) 0.25386(11) 0.13588(19) 0.0213(8) Uani 1 1 d .
H23A H -0.3193 0.2756 0.1691 0.026 Uiso 1 1 calc R
N24 N -0.2226(3) 0.25035(12) 0.29900(19) 0.0223(8) Uani 1 1 d .
C25 C -0.2398(6) 0.3955(3) 0.4820(4) 0.0272(18) Uani 0.60 1 d P
H25A H -0.2625 0.4280 0.4880 0.041 Uiso 0.60 1 calc PR
H25B H -0.1695 0.3895 0.5174 0.041 Uiso 0.60 1 calc PR
H25C H -0.2957 0.3740 0.4935 0.041 Uiso 0.60 1 calc PR
O1 O -0.3621(3) 0.39377(10) -0.06457(16) 0.0302(7) Uani 1 1 d .
N7 N -0.2600(3) 0.41961(13) -0.0450(2) 0.0336(10) Uani 1 1 d .
C70 C -0.2561(4) 0.44277(15) 0.0184(3) 0.0268(11) Uani 1 1 d .
C71 C -0.1589(4) 0.47406(16) 0.0505(3) 0.0298(11) Uani 1 1 d .
C72 C -0.0588(4) 0.45598(17) 0.0942(3) 0.0389(13) Uani 1 1 d .
C73 C 0.0323(4) 0.4852(2) 0.1238(3) 0.0479(14) Uani 1 1 d .
H73A H 0.0993 0.4722 0.1513 0.057 Uiso 1 1 calc R
C74 C 0.0217(5) 0.5340(2) 0.1118(3) 0.0487(15) Uani 1 1 d .
H74A H 0.0820 0.5539 0.1323 0.058 Uiso 1 1 calc R
C75 C -0.0759(5) 0.55376(19) 0.0703(3) 0.0455(14) Uani 1 1 d .
H75A H -0.0821 0.5868 0.0630 0.055 Uiso 1 1 calc R
C76 C -0.1656(4) 0.52384(17) 0.0392(3) 0.0366(12) Uani 1 1 d .
Cl1 Cl -0.28693(12) 0.54847(4) -0.01623(8) 0.0493(4) Uani 1 1 d .
Cl2 Cl -0.04633(11) 0.39426(5) 0.11160(9) 0.0529(4) Uani 1 1 d .
O2 O -0.0615(2) 0.14962(9) 0.32725(16) 0.0264(7) Uani 1 1 d .
N18 N 0.0375(3) 0.17733(12) 0.3507(2) 0.0273(9) Uani 1 1 d .
C180 C 0.0185(3) 0.21137(15) 0.3951(2) 0.0229(10) Uani 1 1 d .
C181 C 0.1107(3) 0.24530(16) 0.4291(3) 0.0279(11) Uani 1 1 d .
C182 C 0.1429(4) 0.28284(16) 0.3860(3) 0.0352(12) Uani 1 1 d .
C183 C 0.2287(4) 0.31410(18) 0.4197(4) 0.0521(16) Uani 1 1 d .
H18C H 0.2500 0.3389 0.3904 0.063 Uiso 1 1 calc R
C184 C 0.2818(4) 0.3079(2) 0.4970(4) 0.0609(18) Uani 1 1 d .
H18E H 0.3389 0.3289 0.5197 0.073 Uiso 1 1 calc R
C185 C 0.2514(4) 0.2710(2) 0.5413(4) 0.0546(17) Uani 1 1 d .
H18D H 0.2877 0.2670 0.5934 0.065 Uiso 1 1 calc R
C186 C 0.1663(4) 0.24016(18) 0.5068(3) 0.0378(13) Uani 1 1 d .
Cl3 Cl 0.12940(11) 0.19338(5) 0.56161(7) 0.0518(4) Uani 1 1 d .
Cl4 Cl 0.07834(11) 0.29051(4) 0.28882(8) 0.0460(4) Uani 1 1 d .
C51 C -0.2707(4) 0.48525(14) 0.2114(2) 0.0236(10) Uani 1 1 d .
C52 C -0.3577(4) 0.51765(15) 0.1868(2) 0.0302(11) Uani 1 1 d .
H51A H -0.4289 0.5063 0.1641 0.036 Uiso 1 1 calc R
C53 C -0.3396(5) 0.56668(16) 0.1958(3) 0.0380(13) Uani 1 1 d .
H53A H -0.3982 0.5882 0.1792 0.046 Uiso 1 1 calc R
C54 C -0.2323(4) 0.58331(17) 0.2301(3) 0.0404(13) Uani 1 1 d .
H54A H -0.2197 0.6161 0.2367 0.049 Uiso 1 1 calc R
C55 C -0.1453(4) 0.55173(16) 0.2542(3) 0.0374(12) Uani 1 1 d .
H55A H -0.0736 0.5629 0.2758 0.045 Uiso 1 1 calc R
C56 C -0.1660(4) 0.50270(15) 0.2457(2) 0.0297(11) Uani 1 1 d .
H56A H -0.1079 0.4812 0.2636 0.036 Uiso 1 1 calc R
C101 C -0.5020(3) 0.30285(14) -0.0606(2) 0.0214(10) Uani 1 1 d .
C102 C -0.6161(4) 0.31272(14) -0.0762(3) 0.0251(10) Uani 1 1 d .
H10C H -0.6495 0.3231 -0.0360 0.030 Uiso 1 1 calc R
C103 C -0.5186(4) 0.28198(17) -0.1961(3) 0.0378(13) Uani 1 1 d .
H10D H -0.4856 0.2716 -0.2365 0.045 Uiso 1 1 calc R
C104 C -0.6315(4) 0.29195(16) -0.2107(3) 0.0340(12) Uani 1 1 d .
H10E H -0.6750 0.2884 -0.2610 0.041 Uiso 1 1 calc R
C105 C -0.6806(4) 0.30736(15) -0.1506(3) 0.0309(11) Uani 1 1 d .
H10A H -0.7570 0.3141 -0.1603 0.037 Uiso 1 1 calc R
C106 C -0.4537(4) 0.28738(16) -0.1212(3) 0.0323(11) Uani 1 1 d .
H10B H -0.3773 0.2806 -0.1115 0.039 Uiso 1 1 calc R
C151 C -0.2816(4) 0.12727(15) 0.2123(3) 0.0263(11) Uani 1 1 d .
C152 C -0.3469(5) 0.10003(17) 0.2510(3) 0.0426(13) Uani 1 1 d .
H15A H -0.3940 0.1154 0.2787 0.051 Uiso 1 1 calc R
C153 C -0.3441(6) 0.05031(19) 0.2498(3) 0.0623(18) Uani 1 1 d .
H15E H -0.3876 0.0325 0.2773 0.075 Uiso 1 1 calc R
C154 C -0.2771(5) 0.02784(18) 0.2079(3) 0.0511(15) Uani 1 1 d .
H15C H -0.2769 -0.0055 0.2052 0.061 Uiso 1 1 calc R
C155 C -0.2100(4) 0.05366(18) 0.1698(3) 0.0504(15) Uani 1 1 d .
H15D H -0.1625 0.0380 0.1428 0.060 Uiso 1 1 calc R
C156 C -0.2131(4) 0.10399(16) 0.1716(3) 0.0416(13) Uani 1 1 d .
H15B H -0.1684 0.1216 0.1449 0.050 Uiso 1 1 calc R
C201 C -0.0908(3) 0.30789(14) 0.4930(2) 0.0209(10) Uani 1 1 d .
C202 C -0.0034(4) 0.34054(15) 0.5134(3) 0.0266(11) Uani 1 1 d .
H20A H 0.0168 0.3597 0.4751 0.032 Uiso 1 1 calc R
C203 C 0.0543(4) 0.34470(16) 0.5910(3) 0.0312(11) Uani 1 1 d .
H20D H 0.1126 0.3667 0.6040 0.037 Uiso 1 1 calc R
C204 C 0.0258(4) 0.31656(16) 0.6488(3) 0.0305(11) Uani 1 1 d .
H20E H 0.0649 0.3193 0.7004 0.037 Uiso 1 1 calc R
C205 C -0.0620(4) 0.28416(16) 0.6289(3) 0.0278(11) Uani 1 1 d .
H20C H -0.0814 0.2649 0.6674 0.033 Uiso 1 1 calc R
C206 C -0.1211(4) 0.28025(15) 0.5524(2) 0.0257(10) Uani 1 1 d .
H20B H -0.1813 0.2591 0.5401 0.031 Uiso 1 1 calc R
C1C C -0.5260(4) 0.13250(16) -0.2540(3) 0.0372(12) Uani 1 1 d .
H1CA H -0.4526 0.1355 -0.2681 0.045 Uiso 1 1 calc R
Cl5 Cl -0.51089(14) 0.14867(7) -0.15604(9) 0.0754(5) Uani 1 1 d .
Cl6 Cl -0.57080(14) 0.07321(5) -0.27001(12) 0.0840(6) Uani 1 1 d .
Cl7 Cl -0.61971(15) 0.17056(6) -0.31451(11) 0.0884(6) Uani 1 1 d .
C4S C 0.5248(10) -0.0540(4) -0.0612(5) 0.046(3) Uani 0.50 1 d P
H4SA H 0.4516 -0.0654 -0.0900 0.056 Uiso 0.50 1 calc PR
Cl8 Cl 0.6180(5) -0.0636(2) -0.1118(3) 0.161(2) Uani 0.50 1 d P
Cl9 Cl 0.5492(6) -0.0744(3) 0.0180(6) 0.232(4) Uani 0.50 1 d P
Cl10 Cl 0.5169(7) 0.0070(3) -0.0399(4) 0.225(4) Uani 0.50 1 d P
C1H C 0.0865(8) 0.4359(3) 0.3763(6) 0.162(6) Uani 1 1 d .
H1HA H 0.1528 0.4178 0.3742 0.243 Uiso 1 1 calc R
H1HB H 0.0742 0.4595 0.3355 0.243 Uiso 1 1 calc R
H1HC H 0.0231 0.4147 0.3693 0.243 Uiso 1 1 calc R
C2H C 0.1009(10) 0.4597(4) 0.4526(7) 0.199(8) Uani 1 1 d .
H2HA H 0.1669 0.4801 0.4602 0.239 Uiso 1 1 calc R
H2HB H 0.1138 0.4356 0.4935 0.239 Uiso 1 1 calc R
C3H C -0.0064(11) 0.4920(6) 0.4612(5) 0.192(7) Uani 1 1 d .
H3HA H -0.0127 0.5194 0.4262 0.230 Uiso 1 1 calc R
H3HB H -0.0745 0.4731 0.4467 0.230 Uiso 1 1 calc R

loop_
_atom_site_aniso_label
_atom_site_aniso_U_11
_atom_site_aniso_U_22
_atom_site_aniso_U_33
_atom_site_aniso_U_23
_atom_site_aniso_U_13
_atom_site_aniso_U_12
C1 0.022(2) 0.019(2) 0.025(3) -0.008(2) 0.005(2) -0.0041(19)
N2 0.034(2) 0.040(2) 0.034(2) -0.006(2) 0.0114(19) -0.0062(19)
C3 0.024(2) 0.014(2) 0.016(2) 0.0026(19) 0.0010(19) 0.0016(18)
C25A 0.050(8) 0.012(6) 0.007(5) -0.001(4) 0.005(5) -0.011(5)
C4 0.020(2) 0.020(2) 0.026(3) -0.003(2) 0.001(2) -0.0022(18)
C5 0.024(2) 0.016(2) 0.032(3) 0.001(2) 0.005(2) 0.0018(19)
C6 0.019(2) 0.016(2) 0.029(3) -0.002(2) 0.004(2) 0.0004(18)
C7 0.032(3) 0.018(2) 0.022(2) 0.0021(19) 0.005(2) 0.002(2)
C8 0.025(2) 0.019(2) 0.027(3) 0.002(2) 0.007(2) 0.0044(19)
C9 0.016(2) 0.022(2) 0.025(3) -0.002(2) 0.007(2) -0.0011(18)
C10 0.016(2) 0.022(2) 0.026(2) -0.001(2) 0.0046(19) -0.0013(19)
C11 0.017(2) 0.023(3) 0.030(3) -0.003(2) 0.001(2) -0.0018(19)
C12 0.023(3) 0.025(3) 0.029(3) -0.007(2) -0.004(2) -0.005(2)
C13 0.029(3) 0.020(2) 0.035(3) 0.001(2) -0.004(2) -0.004(2)
C14 0.022(2) 0.019(2) 0.031(3) -0.004(2) 0.003(2) -0.0001(19)
C15 0.020(2) 0.019(2) 0.026(2) 0.002(2) 0.003(2) -0.0018(19)
C16 0.019(2) 0.021(2) 0.028(3) 0.004(2) 0.002(2) -0.0012(19)
C17 0.022(2) 0.020(2) 0.029(3) 0.000(2) 0.007(2) -0.0034(19)
C18 0.022(2) 0.023(2) 0.019(2) 0.0031(19) 0.0048(19) -0.0058(19)
C19 0.019(2) 0.024(2) 0.019(2) 0.003(2) 0.0068(19) -0.0068(19)
C20 0.020(2) 0.025(2) 0.020(2) 0.004(2) 0.0066(19) -0.0039(19)
C21 0.024(2) 0.021(2) 0.024(3) -0.004(2) 0.005(2) 0.000(2)
N22 0.020(2) 0.0163(19) 0.025(2) -0.0021(16) 0.0011(16) 0.0003(15)
N23 0.021(2) 0.0185(19) 0.022(2) -0.0009(16) -0.0025(16) -0.0027(15)
N24 0.021(2) 0.022(2) 0.024(2) 0.0020(16) 0.0069(17) -0.0031(16)
C25 0.035(5) 0.025(4) 0.025(4) 0.007(3) 0.014(4) 0.009(3)
O1 0.041(2) 0.0261(17) 0.0244(17) -0.0035(14) 0.0085(15) -0.0117(15)
N7 0.042(3) 0.027(2) 0.032(2) -0.0018(19) 0.011(2) -0.0105(19)
C70 0.036(3) 0.018(2) 0.026(3) -0.001(2) 0.009(2) -0.004(2)
C71 0.040(3) 0.029(3) 0.025(3) -0.007(2) 0.015(2) -0.008(2)
C72 0.042(3) 0.036(3) 0.045(3) -0.007(3) 0.023(3) -0.005(3)
C73 0.038(3) 0.059(4) 0.050(4) -0.017(3) 0.016(3) -0.014(3)
C74 0.048(4) 0.055(4) 0.050(4) -0.019(3) 0.025(3) -0.030(3)
C75 0.064(4) 0.037(3) 0.040(3) -0.010(3) 0.023(3) -0.025(3)
C76 0.045(3) 0.033(3) 0.036(3) -0.004(2) 0.017(3) -0.013(2)
Cl1 0.0709(10) 0.0290(7) 0.0473(8) 0.0049(6) 0.0108(7) -0.0038(7)
Cl2 0.0389(8) 0.0429(8) 0.0737(10) -0.0033(7) 0.0047(7) 0.0058(6)
O2 0.0223(17) 0.0212(16) 0.0333(18) -0.0022(14) 0.0003(14) -0.0024(14)
N18 0.024(2) 0.024(2) 0.031(2) -0.0005(18) 0.0000(18) -0.0040(17)
C180 0.023(3) 0.023(2) 0.021(2) 0.003(2) 0.001(2) 0.0012(19)
C181 0.020(2) 0.030(3) 0.034(3) -0.014(2) 0.007(2) -0.002(2)
C182 0.026(3) 0.027(3) 0.054(3) -0.013(2) 0.012(2) -0.007(2)
C183 0.025(3) 0.038(3) 0.097(5) -0.023(3) 0.022(3) -0.008(2)
C184 0.022(3) 0.054(4) 0.102(5) -0.040(4) 0.003(3) -0.009(3)
C185 0.027(3) 0.065(4) 0.064(4) -0.039(4) -0.008(3) 0.011(3)
C186 0.023(3) 0.046(3) 0.042(3) -0.014(3) 0.001(2) 0.008(2)
Cl3 0.0501(9) 0.0681(10) 0.0310(7) 0.0008(7) -0.0050(6) 0.0176(7)
Cl4 0.0513(8) 0.0374(7) 0.0532(9) 0.0050(6) 0.0202(7) -0.0100(6)
C51 0.032(3) 0.018(2) 0.022(2) 0.000(2) 0.009(2) -0.001(2)
C52 0.038(3) 0.025(3) 0.028(3) -0.003(2) 0.007(2) 0.001(2)
C53 0.061(4) 0.019(3) 0.033(3) 0.000(2) 0.008(3) 0.010(2)
C54 0.057(4) 0.020(3) 0.042(3) -0.004(2) 0.004(3) -0.005(3)
C55 0.051(3) 0.022(3) 0.034(3) -0.003(2) -0.003(2) -0.012(2)
C56 0.037(3) 0.027(3) 0.025(3) 0.001(2) 0.006(2) 0.000(2)
C101 0.021(2) 0.017(2) 0.024(2) 0.0020(19) 0.001(2) -0.0032(19)
C102 0.027(3) 0.022(2) 0.027(3) 0.003(2) 0.007(2) 0.000(2)
C103 0.037(3) 0.047(3) 0.030(3) -0.011(2) 0.007(2) -0.002(2)
C104 0.029(3) 0.040(3) 0.029(3) 0.000(2) -0.003(2) -0.008(2)
C105 0.023(3) 0.027(3) 0.038(3) 0.012(2) -0.004(2) -0.001(2)
C106 0.024(3) 0.040(3) 0.033(3) -0.010(2) 0.005(2) -0.002(2)
C151 0.026(3) 0.018(2) 0.030(3) -0.003(2) -0.005(2) -0.004(2)
C152 0.066(4) 0.025(3) 0.040(3) -0.003(2) 0.017(3) -0.007(3)
C153 0.111(6) 0.025(3) 0.054(4) 0.001(3) 0.024(4) -0.017(3)
C154 0.066(4) 0.019(3) 0.061(4) 0.002(3) -0.003(3) -0.005(3)
C155 0.038(3) 0.033(3) 0.077(4) -0.009(3) 0.005(3) 0.003(3)
C156 0.030(3) 0.024(3) 0.066(4) -0.004(3) 0.000(3) -0.008(2)
C201 0.022(2) 0.018(2) 0.022(2) 0.000(2) 0.0052(19) 0.006(2)
C202 0.030(3) 0.023(2) 0.026(3) 0.001(2) 0.005(2) -0.001(2)
C203 0.026(3) 0.034(3) 0.033(3) -0.012(2) 0.004(2) -0.009(2)
C204 0.027(3) 0.041(3) 0.023(3) -0.008(2) 0.005(2) 0.006(2)
C205 0.031(3) 0.033(3) 0.021(3) 0.005(2) 0.012(2) 0.009(2)
C206 0.025(3) 0.027(3) 0.025(3) 0.001(2) 0.004(2) 0.000(2)
C1C 0.028(3) 0.033(3) 0.049(3) -0.009(2) 0.005(2) 0.000(2)
Cl5 0.0742(12) 0.0999(13) 0.0534(10) -0.0197(9) 0.0166(9) 0.0176(10)
Cl6 0.0697(11) 0.0455(9) 0.1448(17) -0.0298(10) 0.0408(12) -0.0223(8)
Cl7 0.0775(13) 0.0716(12) 0.0973(14) -0.0020(10) -0.0238(10) 0.0241(9)
C4S 0.067(8) 0.056(8) 0.009(5) 0.008(5) -0.007(5) -0.040(6)
Cl8 0.128(5) 0.221(6) 0.124(4) -0.038(4) 0.005(4) 0.020(4)
Cl9 0.162(6) 0.162(6) 0.385(12) -0.098(7) 0.091(7) -0.018(5)
Cl10 0.220(7) 0.254(9) 0.221(8) -0.114(8) 0.090(7) -0.126(7)
C1H 0.149(9) 0.102(7) 0.177(10) 0.101(7) -0.097(8) -0.072(6)
C2H 0.158(11) 0.162(11) 0.212(15) 0.139(11) -0.109(10) -0.138(9)
C3H 0.129(9) 0.311(17) 0.102(8) 0.048(11) -0.051(8) -0.165(11)

loop_
_atom_type_symbol
_atom_type_description
_atom_type_scat_dispersion_real
_atom_type_scat_dispersion_imag
_atom_type_scat_source
C C 0.0033 0.0016 'International Tables Vol C Tables 4.2.6.8 and 6.1.1.4'
H H 0.0000 0.0000 'International Tables Vol C Tables 4.2.6.8 and 6.1.1.4'
N N 0.0061 0.0033 'International Tables Vol C Tables 4.2.6.8 and 6.1.1.4'
Cl Cl 0.1484 0.1585 'International Tables Vol C Tables 4.2.6.8 and 6.1.1.4'
O O 0.0106 0.0060 'International Tables Vol C Tables 4.2.6.8 and 6.1.1.4'

loop_
_geom_angle_atom_site_label_1
_geom_angle_atom_site_label_2
_geom_angle_atom_site_label_3
_geom_angle
_geom_angle_site_symmetry_1
_geom_angle_site_symmetry_3
C21 C1 N2 105.3(4) . .
C21 C1 C20 130.0(4) . .
N2 C1 C20 124.7(4) . .
C3 N2 C25 119.3(4) . .
C3 N2 C1 110.4(3) . .
C25 N2 C1 129.8(4) . .
N2 C3 C25A 118.9(5) . .
N2 C3 C4 108.8(4) . .
C25A C3 C4 131.6(5) . .
C3 C25A H25D 109.5 . .
C3 C25A H25E 109.5 . .
H25D C25A H25E 109.5 . .
C3 C25A H25F 109.5 . .
H25D C25A H25F 109.5 . .
H25E C25A H25F 109.5 . .
C3 C4 C21 106.7(4) . .
C3 C4 C5 123.7(4) . .
C21 C4 C5 129.6(4) . .
C6 C5 C4 122.7(4) . .
C6 C5 C51 120.9(4) . .
C4 C5 C51 116.3(4) . .
C5 C6 N22 123.4(4) . .
C5 C6 C7 126.3(4) . .
N22 C6 C7 110.3(3) . .
C70 C7 C8 99.8(3) . .
C70 C7 C6 113.3(3) . .
C8 C7 C6 103.3(3) . .
C70 C7 H7A 113.1 . .
C8 C7 H7A 113.1 . .
C6 C7 H7A 113.1 . .
O1 C8 C9 111.9(3) . .
O1 C8 C7 106.1(3) . .
C9 C8 C7 102.1(3) . .
O1 C8 H8A 112.0 . .
C9 C8 H8A 112.0 . .
C7 C8 H8A 112.0 . .
N22 C9 C10 124.9(4) . .
N22 C9 C8 113.7(3) . .
C10 C9 C8 121.4(4) . .
C11 C10 C9 126.1(4) . .
C11 C10 C101 115.7(4) . .
C9 C10 C101 118.1(4) . .
N23 C11 C10 129.7(4) . .
N23 C11 C12 105.6(4) . .
C10 C11 C12 124.7(4) . .
C13 C12 C11 108.9(4) . .
C13 C12 H12A 125.6 . .
C11 C12 H12A 125.6 . .
C12 C13 C14 109.1(4) . .
C12 C13 H13A 125.5 . .
C14 C13 H13A 125.5 . .
C15 C14 N23 128.5(4) . .
C15 C14 C13 125.4(4) . .
N23 C14 C13 106.1(3) . .
C14 C15 C16 125.5(4) . .
C14 C15 C151 116.8(4) . .
C16 C15 C151 117.6(3) . .
N24 C16 C15 124.4(4) . .
N24 C16 C17 113.5(3) . .
C15 C16 C17 122.0(3) . .
O2 C17 C16 111.3(3) . .
O2 C17 C18 106.5(3) . .
C16 C17 C18 102.4(3) . .
O2 C17 H17A 112.0 . .
C16 C17 H17A 112.0 . .
C18 C17 H17A 112.0 . .
C180 C18 C17 99.3(3) . .
C180 C18 C19 112.2(3) . .
C17 C18 C19 103.8(3) . .
C180 C18 H18B 113.4 . .
C17 C18 H18B 113.4 . .
C19 C18 H18B 113.4 . .
C20 C19 N24 124.5(4) . .
C20 C19 C18 125.9(4) . .
N24 C19 C18 109.5(3) . .
C19 C20 C1 122.4(4) . .
C19 C20 C201 119.6(4) . .
C1 C20 C201 118.0(4) . .
C1 C21 C4 108.9(4) . .
C1 C21 H21A 125.5 . .
C4 C21 H21A 125.5 . .
C9 N22 C6 109.3(3) . .
C14 N23 C11 110.4(3) . .
C14 N23 H23A 124.8 . .
C11 N23 H23A 124.8 . .
C16 N24 C19 109.3(3) . .
N2 C25 H25A 109.5 . .
N2 C25 H25B 109.5 . .
H25A C25 H25B 109.5 . .
N2 C25 H25C 109.5 . .
H25A C25 H25C 109.5 . .
H25B C25 H25C 109.5 . .
N7 O1 C8 108.6(3) . .
C70 N7 O1 109.6(4) . .
N7 C70 C71 120.4(4) . .
N7 C70 C7 114.5(4) . .
C71 C70 C7 125.1(4) . .
C72 C71 C76 117.0(4) . .
C72 C71 C70 122.2(4) . .
C76 C71 C70 120.8(4) . .
C73 C72 C71 122.1(5) . .
C73 C72 Cl2 118.7(4) . .
C71 C72 Cl2 119.1(4) . .
C74 C73 C72 118.8(5) . .
C74 C73 H73A 120.6 . .
C72 C73 H73A 120.6 . .
C75 C74 C73 121.3(5) . .
C75 C74 H74A 119.3 . .
C73 C74 H74A 119.3 . .
C74 C75 C76 119.2(5) . .
C74 C75 H75A 120.4 . .
C76 C75 H75A 120.4 . .
C75 C76 C71 121.5(5) . .
C75 C76 Cl1 119.2(4) . .
C71 C76 Cl1 119.3(4) . .
N18 O2 C17 108.1(3) . .
C180 N18 O2 109.2(3) . .
N18 C180 C181 119.7(4) . .
N18 C180 C18 115.4(4) . .
C181 C180 C18 124.9(4) . .
C186 C181 C182 118.1(4) . .
C186 C181 C180 119.6(4) . .
C182 C181 C180 122.3(4) . .
C183 C182 C181 120.9(5) . .
C183 C182 Cl4 118.9(4) . .
C181 C182 Cl4 120.2(3) . .
C184 C183 C182 119.4(6) . .
C184 C183 H18C 120.3 . .
C182 C183 H18C 120.3 . .
C183 C184 C185 121.0(5) . .
C183 C184 H18E 119.5 . .
C185 C184 H18E 119.5 . .
C186 C185 C184 118.8(5) . .
C186 C185 H18D 120.6 . .
C184 C185 H18D 120.6 . .
C185 C186 C181 121.8(5) . .
C185 C186 Cl3 119.0(4) . .
C181 C186 Cl3 119.1(4) . .
C56 C51 C52 118.7(4) . .
C56 C51 C5 118.4(4) . .
C52 C51 C5 122.9(4) . .
C53 C52 C51 120.9(4) . .
C53 C52 H51A 119.6 . .
C51 C52 H51A 119.6 . .
C52 C53 C54 119.1(4) . .
C52 C53 H53A 120.4 . .
C54 C53 H53A 120.4 . .
C55 C54 C53 120.7(4) . .
C55 C54 H54A 119.7 . .
C53 C54 H54A 119.7 . .
C54 C55 C56 119.0(5) . .
C54 C55 H55A 120.5 . .
C56 C55 H55A 120.5 . .
C51 C56 C55 121.6(4) . .
C51 C56 H56A 119.2 . .
C55 C56 H56A 119.2 . .
C106 C101 C102 118.8(4) . .
C106 C101 C10 120.9(4) . .
C102 C101 C10 120.1(4) . .
C105 C102 C101 120.8(4) . .
C105 C102 H10C 119.6 . .
C101 C102 H10C 119.6 . .
C104 C103 C106 120.1(4) . .
C104 C103 H10D 119.9 . .
C106 C103 H10D 119.9 . .
C103 C104 C105 119.9(4) . .
C103 C104 H10E 120.1 . .
C105 C104 H10E 120.1 . .
C102 C105 C104 120.0(4) . .
C102 C105 H10A 120.0 . .
C104 C105 H10A 120.0 . .
C101 C106 C103 120.4(4) . .
C101 C106 H10B 119.8 . .
C103 C106 H10B 119.8 . .
C156 C151 C152 118.2(4) . .
C156 C151 C15 120.3(4) . .
C152 C151 C15 121.4(4) . .
C151 C152 C153 121.7(5) . .
C151 C152 H15A 119.2 . .
C153 C152 H15A 119.2 . .
C154 C153 C152 119.2(5) . .
C154 C153 H15E 120.4 . .
C152 C153 H15E 120.4 . .
C153 C154 C155 120.7(5) . .
C153 C154 H15C 119.7 . .
C155 C154 H15C 119.7 . .
C154 C155 C156 119.6(5) . .
C154 C155 H15D 120.2 . .
C156 C155 H15D 120.2 . .
C151 C156 C155 120.5(5) . .
C151 C156 H15B 119.8 . .
C155 C156 H15B 119.8 . .
C202 C201 C206 118.5(4) . .
C202 C201 C20 120.2(4) . .
C206 C201 C20 121.3(4) . .
C201 C202 C203 120.4(4) . .
C201 C202 H20A 119.8 . .
C203 C202 H20A 119.8 . .
C204 C203 C202 120.8(4) . .
C204 C203 H20D 119.6 . .
C202 C203 H20D 119.6 . .
C203 C204 C205 119.1(4) . .
C203 C204 H20E 120.4 . .
C205 C204 H20E 120.4 . .
C206 C205 C204 120.7(4) . .
C206 C205 H20C 119.7 . .
C204 C205 H20C 119.7 . .
C205 C206 C201 120.5(4) . .
C205 C206 H20B 119.7 . .
C201 C206 H20B 119.7 . .
Cl7 C1C Cl5 111.0(3) . .
Cl7 C1C Cl6 109.7(3) . .
Cl5 C1C Cl6 111.5(3) . .
Cl7 C1C H1CA 108.2 . .
Cl5 C1C H1CA 108.2 . .
Cl6 C1C H1CA 108.2 . .
Cl9 C4S Cl8 115.6(9) . .
Cl9 C4S Cl10 100.6(7) . .
Cl8 C4S Cl10 110.9(6) . .
Cl9 C4S H4SA 109.8 . .
Cl8 C4S H4SA 109.8 . .
Cl10 C4S H4SA 109.8 . .
C4S Cl9 Cl10 79.5(7) . 3_655
Cl10 Cl10 C4S 89.2(8) 3_655 .
Cl10 Cl10 Cl9 83.0(7) 3_655 3_655
C4S Cl10 Cl9 160.9(6) . 3_655
C2H C1H H1HA 109.5 . .
C2H C1H H1HB 109.5 . .
H1HA C1H H1HB 109.5 . .
C2H C1H H1HC 109.5 . .
H1HA C1H H1HC 109.5 . .
H1HB C1H H1HC 109.5 . .
C1H C2H C3H 113.1(8) . .
C1H C2H H2HA 109.0 . .
C3H C2H H2HA 109.0 . .
C1H C2H H2HB 109.0 . .
C3H C2H H2HB 109.0 . .
H2HA C2H H2HB 107.8 . .
C3H C3H C2H 109.8(15) 3_566 .
C3H C3H H3HA 109.7 3_566 .
C2H C3H H3HA 109.7 . .
C3H C3H H3HB 109.7 3_566 .
C2H C3H H3HB 109.7 . .
H3HA C3H H3HB 108.2 . .

loop_
_geom_bond_atom_site_label_1
_geom_bond_atom_site_label_2
_geom_bond_distance
_geom_bond_site_symmetry_2
C1 C21 1.397(6) .
C1 N2 1.419(5) .
C1 C20 1.444(6) .
N2 C3 1.342(5) .
N2 C25 1.416(7) .
C3 C25A 1.386(10) .
C3 C4 1.400(5) .
C25A H25D 0.9600 .
C25A H25E 0.9600 .
C25A H25F 0.9600 .
C4 C21 1.414(5) .
C4 C5 1.446(6) .
C5 C6 1.373(6) .
C5 C51 1.505(5) .
C6 N22 1.387(5) .
C6 C7 1.524(5) .
C7 C70 1.516(6) .
C7 C8 1.521(6) .
C7 H7A 0.9800 .
C8 O1 1.455(5) .
C8 C9 1.520(5) .
C8 H8A 0.9800 .
C9 N22 1.317(5) .
C9 C10 1.428(5) .
C10 C11 1.390(6) .
C10 C101 1.506(5) .
C11 N23 1.387(5) .
C11 C12 1.441(6) .
C12 C13 1.344(6) .
C12 H12A 0.9300 .
C13 C14 1.429(6) .
C13 H13A 0.9300 .
C14 C15 1.382(6) .
C14 N23 1.386(5) .
C15 C16 1.419(5) .
C15 C151 1.506(5) .
C16 N24 1.330(5) .
C16 C17 1.519(5) .
C17 O2 1.463(5) .
C17 C18 1.519(5) .
C17 H17A 0.9800 .
C18 C180 1.509(6) .
C18 C19 1.531(6) .
C18 H18B 0.9800 .
C19 C20 1.359(5) .
C19 N24 1.396(5) .
C20 C201 1.497(6) .
C21 H21A 0.9300 .
N23 H23A 0.8600 .
C25 H25A 0.9600 .
C25 H25B 0.9600 .
C25 H25C 0.9600 .
O1 N7 1.416(4) .
N7 C70 1.275(5) .
C70 C71 1.483(6) .
C71 C72 1.389(7) .
C71 C76 1.402(6) .
C72 C73 1.387(7) .
C72 Cl2 1.749(5) .
C73 C74 1.378(7) .
C73 H73A 0.9300 .
C74 C75 1.371(7) .
C74 H74A 0.9300 .
C75 C76 1.391(7) .
C75 H75A 0.9300 .
C76 Cl1 1.730(5) .
O2 N18 1.418(4) .
N18 C180 1.277(5) .
C180 C181 1.493(6) .
C181 C186 1.391(6) .
C181 C182 1.395(6) .
C182 C183 1.393(6) .
C182 Cl4 1.728(5) .
C183 C184 1.380(8) .
C183 H18C 0.9300 .
C184 C185 1.387(8) .
C184 H18E 0.9300 .
C185 C186 1.383(7) .
C185 H18D 0.9300 .
C186 Cl3 1.733(5) .
C51 C56 1.378(6) .
C51 C52 1.390(6) .
C52 C53 1.388(6) .
C52 H51A 0.9300 .
C53 C54 1.398(7) .
C53 H53A 0.9300 .
C54 C55 1.374(6) .
C54 H54A 0.9300 .
C55 C56 1.393(6) .
C55 H55A 0.9300 .
C56 H56A 0.9300 .
C101 C106 1.386(6) .
C101 C102 1.387(6) .
C102 C105 1.377(6) .
C102 H10C 0.9300 .
C103 C104 1.375(6) .
C103 C106 1.388(6) .
C103 H10D 0.9300 .
C104 C105 1.384(6) .
C104 H10E 0.9300 .
C105 H10A 0.9300 .
C106 H10B 0.9300 .
C151 C156 1.370(6) .
C151 C152 1.377(6) .
C152 C153 1.387(6) .
C152 H15A 0.9300 .
C153 C154 1.360(8) .
C153 H15E 0.9300 .
C154 C155 1.364(7) .
C154 H15C 0.9300 .
C155 C156 1.404(6) .
C155 H15D 0.9300 .
C156 H15B 0.9300 .
C201 C202 1.390(6) .
C201 C206 1.403(5) .
C202 C203 1.394(6) .
C202 H20A 0.9300 .
C203 C204 1.381(6) .
C203 H20D 0.9300 .
C204 C205 1.388(6) .
C204 H20E 0.9300 .
C205 C206 1.383(6) .
C205 H20C 0.9300 .
C206 H20B 0.9300 .
C1C Cl7 1.743(5) .
C1C Cl5 1.743(5) .
C1C Cl6 1.745(5) .
C1C H1CA 0.9800 .
C4S Cl9 1.468(12) .
C4S Cl8 1.603(12) .
C4S Cl10 1.748(13) .
C4S H4SA 0.9800 .
Cl9 Cl10 2.112(11) 3_655
Cl10 Cl10 1.585(14) 3_655
Cl10 Cl9 2.112(11) 3_655
C1H C2H 1.469(16) .
C1H H1HA 0.9600 .
C1H H1HB 0.9600 .
C1H H1HC 0.9600 .
C2H C3H 1.62(2) .
C2H H2HA 0.9700 .
C2H H2HB 0.9700 .
C3H C3H 1.41(2) 3_566
C3H H3HA 0.9700 .
C3H H3HB 0.9700 .
